data_1556864
loop_
_publ_author_name
'Dong, Yuyang'
'Lukens, James T.'
'Clarke, Ryan M.'
'Zheng, Shao-Liang'
'Lancaster, Kyle M.'
'Betley, Theodore A.'

_publ_section_title
;
 Synthesis, characterization and C--H amination reactivity of nickel
 iminyl complexes
;
_journal_issue 5
_journal_name_full 'Chemical Science'
_journal_page_first 1260
_journal_page_last 1268
_journal_paper_doi 10.1039/C9SC04879K
_journal_volume 11
_journal_year 2020
_chemical_formula_sum 'C40 H39 F5 N3 Ni'
_chemical_formula_weight 715.45
_space_group_crystal_system monoclinic
_space_group_IT_number 14
_space_group_name_Hall '-P 2ybc'
_space_group_name_H-M_alt 'P 1 21/c 1'
_atom_sites_solution_hydrogens geom
_atom_sites_solution_primary direct
_atom_sites_solution_secondary difmap
_audit_creation_method SHELXL-2014/7
_audit_update_record
;
2019-09-16 deposited with the CCDC.	2019-12-09 downloaded from the CCDC.
;
_cell_angle_alpha 90
_cell_angle_beta 109.571(2)
_cell_angle_gamma 90
_cell_formula_units_Z 4
_cell_length_a 17.7017(3)
_cell_length_b 15.1269(2)
_cell_length_c 13.1410(2)
_cell_measurement_reflns_used 9959
_cell_measurement_temperature 100(2)
_cell_measurement_theta_max 66.64
_cell_measurement_theta_min 2.65
_cell_volume 3315.50(10)
_computing_cell_refinement 'SAINT 8.35A (Bruker-AXS, 2015)'
_computing_data_collection 'APEX3 v2016.1.0 (Bruker-AXS, 2016)'
_computing_data_reduction 'SAINT 8.35A (Bruker-AXS, 2015)'
_computing_molecular_graphics 'Bruker SHELXTL (Sheldrick, 2015)'
_computing_publication_material 'Bruker SHELXTL (Sheldrick, 2015)'
_computing_structure_refinement 'SHELXL-2014/7 (Sheldrick, 2014)'
_computing_structure_solution 'SHELXT-2014 (Sheldrick, 2015)'
_diffrn_ambient_temperature 100(2)
_diffrn_measured_fraction_theta_full 0.966
_diffrn_measured_fraction_theta_max 0.966
_diffrn_measurement_device_type
;
Bruker D8 goniometer with CMOS area detector
;
_diffrn_measurement_method 'omega and phi scans'
_diffrn_radiation_type CuK\a
_diffrn_radiation_wavelength 1.54178
_diffrn_reflns_av_R_equivalents 0.0752
_diffrn_reflns_av_unetI/netI 0.0416
_diffrn_reflns_Laue_measured_fraction_full 0.966
_diffrn_reflns_Laue_measured_fraction_max 0.966
_diffrn_reflns_limit_h_max 21
_diffrn_reflns_limit_h_min -21
_diffrn_reflns_limit_k_max 17
_diffrn_reflns_limit_k_min -18
_diffrn_reflns_limit_l_max 12
_diffrn_reflns_limit_l_min -15
_diffrn_reflns_number 42106
_diffrn_reflns_point_group_measured_fraction_full 0.966
_diffrn_reflns_point_group_measured_fraction_max 0.966
_diffrn_reflns_theta_full 66.787
_diffrn_reflns_theta_max 66.787
_diffrn_reflns_theta_min 2.649
_diffrn_source 'I/mS microfocus tube'
_exptl_absorpt_coefficient_mu 1.374
_exptl_absorpt_correction_T_max 0.7528
_exptl_absorpt_correction_T_min 0.5853
_exptl_absorpt_correction_type multi-scan
_exptl_absorpt_process_details SADBAS
_exptl_crystal_colour brown
_exptl_crystal_density_diffrn 1.433
_exptl_crystal_description plate
_exptl_crystal_F_000 1492
_exptl_crystal_size_max 0.420
_exptl_crystal_size_mid 0.210
_exptl_crystal_size_min 0.080
_refine_diff_density_max 0.702
_refine_diff_density_min -0.408
_refine_diff_density_rms 0.065
_refine_ls_extinction_method none
_refine_ls_goodness_of_fit_ref 1.036
_refine_ls_hydrogen_treatment constr
_refine_ls_matrix_type full
_refine_ls_number_parameters 442
_refine_ls_number_reflns 5677
_refine_ls_number_restraints 0
_refine_ls_restrained_S_all 1.036
_refine_ls_R_factor_all 0.0558
_refine_ls_R_factor_gt 0.0444
_refine_ls_shift/su_max 0.001
_refine_ls_shift/su_mean 0.000
_refine_ls_structure_factor_coef Fsqd
_refine_ls_weighting_details 'w=1/[\s^2^(Fo^2^)+(0.0741P)^2^+1.3876P] where P=(Fo^2^+2Fc^2^)/3'
_refine_ls_weighting_scheme calc
_refine_ls_wR_factor_gt 0.1174
_refine_ls_wR_factor_ref 0.1266
_reflns_Friedel_coverage 0.000
_reflns_number_gt 4658
_reflns_number_total 5677
_reflns_threshold_expression 'I > 2\s(I)'
_cod_data_source_file c9sc04879k2.cif
_cod_data_source_block LNiPy
_cod_depositor_comments
;Adding full bibliography for 1556860--1556864.cif.

 Adding full bibliography for 1556860--1556864.cif.
;
_cod_original_sg_symbol_H-M 'P 21/c'
_cod_database_code 1556864
_shelx_shelxl_version_number 2014/7
_shelx_space_group_comment
;
The symmetry employed for this shelxl refinement is uniquely defined
by the following loop, which should always be used as a source of
symmetry information in preference to the above space-group names.
They are only intended as comments.
;
_shelx_estimated_absorpt_t_min 0.596
_shelx_estimated_absorpt_t_max 0.898

loop_
_space_group_symop_operation_xyz
'x, y, z'
'-x, y+1/2, -z+1/2'
'-x, -y, -z'
'x, -y-1/2, z-1/2'

loop_
_atom_site_label
_atom_site_type_symbol
_atom_site_fract_x
_atom_site_fract_y
_atom_site_fract_z
_atom_site_U_iso_or_equiv
_atom_site_adp_type
_atom_site_occupancy
_atom_site_site_symmetry_order
_atom_site_calc_flag
_atom_site_refinement_flags_posn
_atom_site_refinement_flags_adp
Ni1 Ni 0.71715(2) 0.25993(2) 0.76149(3) 0.02434(13) Uani 1 1 d . .
F1 F 0.73557(10) 0.62837(9) 0.71777(11) 0.0394(4) Uani 1 1 d . .
F5 F 0.75383(9) 0.48337(9) 1.04317(11) 0.0370(3) Uani 1 1 d . .
F4 F 0.77958(10) 0.63908(10) 1.14653(12) 0.0442(4) Uani 1 1 d . .
F2 F 0.75272(10) 0.78518(9) 0.82080(13) 0.0456(4) Uani 1 1 d . .
F3 F 0.77295(10) 0.79183(10) 1.03343(13) 0.0451(4) Uani 1 1 d . .
N2 N 0.64781(11) 0.35789(11) 0.69756(14) 0.0229(4) Uani 1 1 d . .
N1 N 0.81790(11) 0.32970(12) 0.81579(15) 0.0267(4) Uani 1 1 d . .
N3 N 0.73150(11) 0.15196(12) 0.84789(16) 0.0273(4) Uani 1 1 d . .
C9 C 0.57142(13) 0.36051(14) 0.62966(17) 0.0234(5) Uani 1 1 d . .
C11 C 0.74464(13) 0.55085(15) 0.87753(18) 0.0270(5) Uani 1 1 d . .
C31 C 0.53541(13) 0.28525(14) 0.55381(17) 0.0232(5) Uani 1 1 d . .
C16 C 0.75562(14) 0.55704(16) 0.98654(19) 0.0299(5) Uani 1 1 d . .
C6 C 0.66224(13) 0.43878(14) 0.75206(18) 0.0250(5) Uani 1 1 d . .
C8 C 0.53516(14) 0.44273(15) 0.63933(18) 0.0277(5) Uani 1 1 d . .
H8 H 0.4819 0.4606 0.5999 0.033 Uiso 1 1 calc R U
C15 C 0.76790(14) 0.63637(17) 1.04107(19) 0.0322(5) Uani 1 1 d . .
C12 C 0.74415(15) 0.62939(15) 0.82291(19) 0.0295(5) Uani 1 1 d . .
C13 C 0.75417(15) 0.71022(16) 0.8753(2) 0.0329(5) Uani 1 1 d . .
C1 C 0.73781(14) 0.46198(14) 0.82420(18) 0.0263(5) Uani 1 1 d . .
C5 C 0.89729(14) 0.31519(16) 0.84284(19) 0.0307(5) Uani 1 1 d . .
C33 C 0.55359(14) 0.19610(14) 0.61436(18) 0.0262(5) Uani 1 1 d . .
H33A H 0.6123 0.1886 0.6477 0.031 Uiso 1 1 calc R U
H33B H 0.5299 0.1958 0.6728 0.031 Uiso 1 1 calc R U
C32 C 0.44398(13) 0.29511(15) 0.50314(18) 0.0264(5) Uani 1 1 d . .
H32A H 0.4196 0.2957 0.5608 0.032 Uiso 1 1 calc R U
H32B H 0.4311 0.3518 0.4635 0.032 Uiso 1 1 calc R U
C45 C 0.75885(14) 0.16200(16) 0.95584(19) 0.0298(5) Uani 1 1 d . .
H45 H 0.7772 0.2189 0.9841 0.036 Uiso 1 1 calc R U
C2 C 0.80961(14) 0.41536(15) 0.85028(18) 0.0280(5) Uani 1 1 d . .
C34 C 0.57204(14) 0.28270(16) 0.46294(19) 0.0290(5) Uani 1 1 d . .
H34A H 0.5609 0.3392 0.4227 0.035 Uiso 1 1 calc R U
H34B H 0.6309 0.2757 0.4947 0.035 Uiso 1 1 calc R U
C38 C 0.42786(14) 0.13067(15) 0.4880(2) 0.0298(5) Uani 1 1 d . .
H38A H 0.4041 0.1311 0.5463 0.036 Uiso 1 1 calc R U
H38B H 0.4043 0.0807 0.4389 0.036 Uiso 1 1 calc R U
C35 C 0.53718(15) 0.20607(16) 0.3850(2) 0.0322(5) Uani 1 1 d . .
H35 H 0.5614 0.2059 0.3263 0.039 Uiso 1 1 calc R U
C39 C 0.51896(14) 0.11909(15) 0.53663(19) 0.0288(5) Uani 1 1 d . .
H39 H 0.5314 0.0620 0.5772 0.035 Uiso 1 1 calc R U
C7 C 0.59164(14) 0.49113(15) 0.71624(18) 0.0283(5) Uani 1 1 d . .
H7 H 0.5848 0.5487 0.7408 0.034 Uiso 1 1 calc R U
C14 C 0.76538(15) 0.71334(17) 0.9836(2) 0.0345(6) Uani 1 1 d . .
C37 C 0.40912(14) 0.21814(15) 0.42520(19) 0.0292(5) Uani 1 1 d . .
H37 H 0.3497 0.2254 0.3926 0.035 Uiso 1 1 calc R U
C4 C 0.94101(15) 0.39047(18) 0.8960(2) 0.0363(6) Uani 1 1 d . .
H4 H 0.9977 0.3966 0.9223 0.044 Uiso 1 1 calc R U
C40 C 0.55605(15) 0.11874(16) 0.4473(2) 0.0334(5) Uani 1 1 d . .
H40A H 0.5342 0.0688 0.3974 0.040 Uiso 1 1 calc R U
H40B H 0.6148 0.1110 0.4791 0.040 Uiso 1 1 calc R U
C44 C 0.76182(15) 0.09475(18) 1.0281(2) 0.0375(6) Uani 1 1 d . .
H44 H 0.7823 0.1051 1.1037 0.045 Uiso 1 1 calc R U
C3 C 0.88695(14) 0.45197(17) 0.9024(2) 0.0339(5) Uani 1 1 d . .
H3 H 0.8985 0.5086 0.9353 0.041 Uiso 1 1 calc R U
C36 C 0.44621(16) 0.21719(16) 0.33560(19) 0.0337(6) Uani 1 1 d . .
H36A H 0.4336 0.2732 0.2944 0.040 Uiso 1 1 calc R U
H36B H 0.4233 0.1679 0.2852 0.040 Uiso 1 1 calc R U
C21 C 0.93359(15) 0.23261(17) 0.8140(2) 0.0332(6) Uani 1 1 d . .
C22 C 0.88394(16) 0.20354(18) 0.6984(2) 0.0373(6) Uani 1 1 d . .
H22A H 0.8283 0.1905 0.6947 0.045 Uiso 1 1 calc R U
H22B H 0.8822 0.2522 0.6472 0.045 Uiso 1 1 calc R U
C23 C 0.93676(16) 0.15543(18) 0.8924(2) 0.0392(6) Uani 1 1 d . .
H23A H 0.9698 0.1727 0.9666 0.047 Uiso 1 1 calc R U
H23B H 0.8820 0.1421 0.8921 0.047 Uiso 1 1 calc R U
C41 C 0.70637(18) 0.07094(17) 0.8104(2) 0.0445(7) Uani 1 1 d . .
H41 H 0.6874 0.0618 0.7345 0.053 Uiso 1 1 calc R U
C24 C 1.02025(16) 0.25150(19) 0.8176(2) 0.0414(6) Uani 1 1 d . .
H24A H 1.0200 0.3008 0.7680 0.050 Uiso 1 1 calc R U
H24B H 1.0533 0.2695 0.8916 0.050 Uiso 1 1 calc R U
C29 C 0.97279(18) 0.0729(2) 0.8586(3) 0.0500(7) Uani 1 1 d . .
H29 H 0.9739 0.0234 0.9095 0.060 Uiso 1 1 calc R U
C26 C 1.00623(18) 0.1425(2) 0.6706(3) 0.0509(8) Uani 1 1 d . .
H26A H 1.0300 0.0900 0.6480 0.061 Uiso 1 1 calc R U
H26B H 1.0053 0.1914 0.6201 0.061 Uiso 1 1 calc R U
C27 C 0.92072(17) 0.1215(2) 0.6660(2) 0.0456(7) Uani 1 1 d . .
H27 H 0.8880 0.1036 0.5908 0.055 Uiso 1 1 calc R U
C25 C 1.05701(17) 0.1689(2) 0.7845(3) 0.0510(8) Uani 1 1 d . .
H25 H 1.1128 0.1825 0.7866 0.061 Uiso 1 1 calc R U
C43 C 0.73460(18) 0.01273(19) 0.9884(3) 0.0497(7) Uani 1 1 d . .
H43 H 0.7348 -0.0346 1.0359 0.060 Uiso 1 1 calc R U
C42 C 0.7067(2) -0.00006(18) 0.8771(3) 0.0572(9) Uani 1 1 d . .
H42 H 0.6882 -0.0565 0.8474 0.069 Uiso 1 1 calc R U
C28 C 0.92146(18) 0.0465(2) 0.7442(3) 0.0495(7) Uani 1 1 d . .
H28A H 0.8660 0.0338 0.7419 0.059 Uiso 1 1 calc R U
H28B H 0.9435 -0.0078 0.7226 0.059 Uiso 1 1 calc R U
C30 C 1.05898(18) 0.0933(2) 0.8619(3) 0.0561(8) Uani 1 1 d . .
H30A H 1.0925 0.1100 0.9361 0.067 Uiso 1 1 calc R U
H30B H 1.0827 0.0401 0.8406 0.067 Uiso 1 1 calc R U

loop_
_atom_site_aniso_label
_atom_site_aniso_U_11
_atom_site_aniso_U_22
_atom_site_aniso_U_33
_atom_site_aniso_U_23
_atom_site_aniso_U_13
_atom_site_aniso_U_12
Ni1 0.0217(2) 0.0235(2) 0.0246(2) -0.00003(14) 0.00359(16) 0.00031(15)
F1 0.0567(10) 0.0321(8) 0.0284(8) 0.0012(5) 0.0130(7) -0.0077(7)
F5 0.0443(9) 0.0375(8) 0.0290(7) 0.0053(6) 0.0121(6) 0.0035(6)
F4 0.0480(10) 0.0535(9) 0.0275(8) -0.0061(6) 0.0079(7) 0.0103(7)
F2 0.0586(11) 0.0279(8) 0.0465(9) 0.0011(6) 0.0126(8) -0.0087(7)
F3 0.0466(10) 0.0363(8) 0.0463(9) -0.0160(7) 0.0075(7) -0.0037(7)
N2 0.0232(10) 0.0226(9) 0.0204(9) 0.0003(7) 0.0039(7) -0.0029(7)
N1 0.0220(10) 0.0308(10) 0.0253(10) 0.0009(7) 0.0053(8) -0.0014(8)
N3 0.0237(10) 0.0250(10) 0.0292(11) -0.0008(7) 0.0036(8) 0.0036(8)
C9 0.0228(11) 0.0254(11) 0.0203(11) 0.0037(8) 0.0049(9) -0.0008(9)
C11 0.0250(12) 0.0266(11) 0.0268(12) -0.0021(9) 0.0054(9) -0.0034(9)
C31 0.0222(12) 0.0230(11) 0.0222(11) 0.0018(8) 0.0045(9) 0.0001(9)
C16 0.0249(12) 0.0339(13) 0.0290(13) 0.0017(9) 0.0066(9) 0.0017(10)
C6 0.0289(12) 0.0225(11) 0.0229(11) 0.0008(8) 0.0077(9) -0.0033(9)
C8 0.0267(12) 0.0255(11) 0.0264(12) 0.0022(9) 0.0030(9) 0.0043(9)
C15 0.0271(13) 0.0423(14) 0.0232(13) -0.0051(9) 0.0031(9) 0.0029(10)
C12 0.0319(13) 0.0308(12) 0.0239(13) -0.0017(9) 0.0068(9) -0.0055(10)
C13 0.0307(13) 0.0273(12) 0.0368(15) 0.0021(10) 0.0063(10) -0.0040(10)
C1 0.0316(13) 0.0248(11) 0.0225(12) 0.0003(8) 0.0090(9) -0.0043(9)
C5 0.0226(12) 0.0405(13) 0.0290(13) 0.0003(10) 0.0087(9) -0.0017(10)
C33 0.0264(12) 0.0250(11) 0.0241(12) 0.0012(9) 0.0045(9) 0.0019(9)
C32 0.0220(12) 0.0264(11) 0.0277(12) 0.0020(9) 0.0042(9) 0.0016(9)
C45 0.0296(13) 0.0300(12) 0.0289(13) 0.0018(9) 0.0086(10) 0.0067(10)
C2 0.0300(12) 0.0308(12) 0.0222(12) -0.0004(8) 0.0073(9) -0.0053(10)
C34 0.0258(12) 0.0321(12) 0.0291(13) 0.0002(9) 0.0089(10) -0.0024(10)
C38 0.0284(13) 0.0267(12) 0.0322(13) -0.0030(9) 0.0072(10) -0.0049(9)
C35 0.0354(14) 0.0364(13) 0.0276(13) -0.0064(10) 0.0145(10) -0.0044(11)
C39 0.0295(13) 0.0213(11) 0.0318(13) 0.0004(9) 0.0054(10) 0.0001(9)
C7 0.0336(13) 0.0217(11) 0.0273(12) 0.0001(8) 0.0073(10) 0.0013(9)
C14 0.0275(13) 0.0336(13) 0.0389(15) -0.0119(10) 0.0063(10) -0.0035(10)
C37 0.0229(12) 0.0306(12) 0.0288(13) -0.0012(9) 0.0017(9) -0.0012(9)
C4 0.0247(13) 0.0467(15) 0.0360(14) -0.0050(11) 0.0084(10) -0.0085(11)
C40 0.0307(13) 0.0299(12) 0.0379(14) -0.0088(10) 0.0094(11) 0.0002(10)
C44 0.0327(14) 0.0444(15) 0.0353(14) 0.0094(11) 0.0114(11) 0.0136(11)
C3 0.0295(13) 0.0356(13) 0.0351(14) -0.0054(10) 0.0088(10) -0.0114(10)
C36 0.0383(15) 0.0333(13) 0.0238(13) -0.0044(9) 0.0030(10) -0.0060(11)
C21 0.0230(13) 0.0445(14) 0.0300(14) -0.0025(10) 0.0059(10) 0.0031(10)
C22 0.0295(14) 0.0469(15) 0.0332(14) -0.0051(11) 0.0077(10) 0.0025(11)
C23 0.0303(14) 0.0482(15) 0.0349(14) 0.0013(11) 0.0053(11) 0.0048(12)
C41 0.0476(17) 0.0286(13) 0.0426(16) -0.0010(10) -0.0044(12) 0.0046(12)
C24 0.0239(14) 0.0591(18) 0.0385(15) -0.0050(12) 0.0070(11) 0.0008(12)
C29 0.0446(17) 0.0458(17) 0.0550(19) 0.0056(13) 0.0105(14) 0.0146(14)
C26 0.0377(16) 0.0637(19) 0.0531(19) -0.0127(14) 0.0175(13) 0.0104(14)
C27 0.0370(16) 0.0570(18) 0.0402(16) -0.0134(12) 0.0095(12) 0.0060(13)
C25 0.0265(15) 0.070(2) 0.0550(19) -0.0080(15) 0.0121(13) 0.0078(14)
C43 0.0460(17) 0.0385(15) 0.0588(19) 0.0226(13) 0.0101(14) 0.0074(13)
C42 0.058(2) 0.0236(14) 0.069(2) 0.0083(12) -0.0063(15) -0.0022(13)
C28 0.0393(16) 0.0446(16) 0.0612(19) -0.0119(13) 0.0124(14) 0.0104(13)
C30 0.0356(16) 0.063(2) 0.060(2) -0.0057(15) 0.0033(14) 0.0194(15)

loop_
_atom_type_symbol
_atom_type_description
_atom_type_scat_dispersion_real
_atom_type_scat_dispersion_imag
_atom_type_scat_source
C C 0.0181 0.0091 'International Tables Vol C Tables 4.2.6.8 and 6.1.1.4'
H H 0.0000 0.0000 'International Tables Vol C Tables 4.2.6.8 and 6.1.1.4'
F F 0.0727 0.0534 'International Tables Vol C Tables 4.2.6.8 and 6.1.1.4'
N N 0.0311 0.0180 'International Tables Vol C Tables 4.2.6.8 and 6.1.1.4'
Ni Ni -3.0029 0.5091 'International Tables Vol C Tables 4.2.6.8 and 6.1.1.4'

loop_
_geom_angle_atom_site_label_1
_geom_angle_atom_site_label_2
_geom_angle_atom_site_label_3
_geom_angle
N2 Ni1 N3 146.55(8)
N2 Ni1 N1 96.43(8)
N3 Ni1 N1 107.97(8)
C9 N2 C6 106.50(18)
C9 N2 Ni1 131.45(15)
C6 N2 Ni1 117.98(14)
C5 N1 C2 106.22(19)
C5 N1 Ni1 137.68(17)
C2 N1 Ni1 115.46(15)
C41 N3 C45 116.7(2)
C41 N3 Ni1 126.00(17)
C45 N3 Ni1 116.65(15)
N2 C9 C8 110.40(19)
N2 C9 C31 121.59(19)
C8 C9 C31 127.97(19)
C16 C11 C12 116.9(2)
C16 C11 C1 120.4(2)
C12 C11 C1 122.7(2)
C9 C31 C32 111.34(18)
C9 C31 C34 109.73(18)
C32 C31 C34 108.82(18)
C9 C31 C33 110.49(18)
C32 C31 C33 108.39(18)
C34 C31 C33 107.98(18)
F5 C16 C15 117.6(2)
F5 C16 C11 119.7(2)
C15 C16 C11 122.8(2)
N2 C6 C1 122.4(2)
N2 C6 C7 109.20(19)
C1 C6 C7 128.3(2)
C7 C8 C9 107.0(2)
C7 C8 H8 126.5
C9 C8 H8 126.5
F4 C15 C16 120.7(2)
F4 C15 C14 120.6(2)
C16 C15 C14 118.7(2)
F1 C12 C13 118.3(2)
F1 C12 C11 120.2(2)
C13 C12 C11 121.5(2)
F2 C13 C14 119.8(2)
F2 C13 C12 120.4(2)
C14 C13 C12 119.7(2)
C2 C1 C6 128.7(2)
C2 C1 C11 114.5(2)
C6 C1 C11 116.7(2)
N1 C5 C4 110.3(2)
N1 C5 C21 124.2(2)
C4 C5 C21 125.4(2)
C39 C33 C31 110.62(18)
C39 C33 H33A 109.5
C31 C33 H33A 109.5
C39 C33 H33B 109.5
C31 C33 H33B 109.5
H33A C33 H33B 108.1
C37 C32 C31 110.16(18)
C37 C32 H32A 109.6
C31 C32 H32A 109.6
C37 C32 H32B 109.6
C31 C32 H32B 109.6
H32A C32 H32B 108.1
N3 C45 C44 124.0(2)
N3 C45 H45 118.0
C44 C45 H45 118.0
C1 C2 N1 125.2(2)
C1 C2 C3 125.0(2)
N1 C2 C3 109.2(2)
C35 C34 C31 110.97(19)
C35 C34 H34A 109.4
C31 C34 H34A 109.4
C35 C34 H34B 109.4
C31 C34 H34B 109.4
H34A C34 H34B 108.0
C39 C38 C37 109.27(19)
C39 C38 H38A 109.8
C37 C38 H38A 109.8
C39 C38 H38B 109.8
C37 C38 H38B 109.8
H38A C38 H38B 108.3
C36 C35 C40 109.4(2)
C36 C35 C34 109.3(2)
C40 C35 C34 109.2(2)
C36 C35 H35 109.7
C40 C35 H35 109.7
C34 C35 H35 109.7
C40 C39 C38 110.10(19)
C40 C39 C33 109.63(19)
C38 C39 C33 108.70(19)
C40 C39 H39 109.5
C38 C39 H39 109.5
C33 C39 H39 109.5
C8 C7 C6 106.9(2)
C8 C7 H7 126.6
C6 C7 H7 126.6
F3 C14 C13 119.6(2)
F3 C14 C15 120.0(2)
C13 C14 C15 120.4(2)
C36 C37 C38 109.6(2)
C36 C37 C32 109.90(19)
C38 C37 C32 109.16(19)
C36 C37 H37 109.4
C38 C37 H37 109.4
C32 C37 H37 109.4
C3 C4 C5 107.5(2)
C3 C4 H4 126.3
C5 C4 H4 126.3
C39 C40 C35 109.61(19)
C39 C40 H40A 109.7
C35 C40 H40A 109.7
C39 C40 H40B 109.7
C35 C40 H40B 109.7
H40A C40 H40B 108.2
C43 C44 C45 118.5(3)
C43 C44 H44 120.7
C45 C44 H44 120.7
C4 C3 C2 106.8(2)
C4 C3 H3 126.6
C2 C3 H3 126.6
C37 C36 C35 109.70(19)
C37 C36 H36A 109.7
C35 C36 H36A 109.7
C37 C36 H36B 109.7
C35 C36 H36B 109.7
H36A C36 H36B 108.2
C5 C21 C22 109.5(2)
C5 C21 C24 109.9(2)
C22 C21 C24 108.4(2)
C5 C21 C23 112.4(2)
C22 C21 C23 108.8(2)
C24 C21 C23 107.8(2)
C27 C22 C21 110.5(2)
C27 C22 H22A 109.5
C21 C22 H22A 109.5
C27 C22 H22B 109.5
C21 C22 H22B 109.5
H22A C22 H22B 108.1
C29 C23 C21 110.4(2)
C29 C23 H23A 109.6
C21 C23 H23A 109.6
C29 C23 H23B 109.6
C21 C23 H23B 109.6
H23A C23 H23B 108.1
N3 C41 C42 123.1(3)
N3 C41 H41 118.4
C42 C41 H41 118.4
C25 C24 C21 110.5(2)
C25 C24 H24A 109.5
C21 C24 H24A 109.5
C25 C24 H24B 109.5
C21 C24 H24B 109.5
H24A C24 H24B 108.1
C28 C29 C23 109.3(2)
C28 C29 C30 109.6(3)
C23 C29 C30 109.4(3)
C28 C29 H29 109.5
C23 C29 H29 109.5
C30 C29 H29 109.5
C25 C26 C27 110.2(3)
C25 C26 H26A 109.6
C27 C26 H26A 109.6
C25 C26 H26B 109.6
C27 C26 H26B 109.6
H26A C26 H26B 108.1
C22 C27 C26 109.2(2)
C22 C27 C28 108.9(2)
C26 C27 C28 110.1(3)
C22 C27 H27 109.6
C26 C27 H27 109.6
C28 C27 H27 109.6
C26 C25 C30 109.5(3)
C26 C25 C24 109.0(2)
C30 C25 C24 109.8(3)
C26 C25 H25 109.5
C30 C25 H25 109.5
C24 C25 H25 109.5
C44 C43 C42 118.8(3)
C44 C43 H43 120.6
C42 C43 H43 120.6
C41 C42 C43 118.8(3)
C41 C42 H42 120.6
C43 C42 H42 120.6
C29 C28 C27 109.6(2)
C29 C28 H28A 109.7
C27 C28 H28A 109.7
C29 C28 H28B 109.7
C27 C28 H28B 109.7
H28A C28 H28B 108.2
C25 C30 C29 109.3(2)
C25 C30 H30A 109.8
C29 C30 H30A 109.8
C25 C30 H30B 109.8
C29 C30 H30B 109.8
H30A C30 H30B 108.3

loop_
_geom_bond_atom_site_label_1
_geom_bond_atom_site_label_2
_geom_bond_distance
Ni1 N2 1.9281(18)
Ni1 N3 1.9566(19)
Ni1 N1 1.9878(19)
F1 C12 1.339(3)
F5 C16 1.346(3)
F4 C15 1.332(3)
F2 C13 1.337(3)
F3 C14 1.341(3)
N2 C9 1.348(3)
N2 C6 1.397(3)
N1 C5 1.347(3)
N1 C2 1.397(3)
N3 C41 1.340(3)
N3 C45 1.345(3)
C9 C8 1.425(3)
C9 C31 1.507(3)
C11 C16 1.383(3)
C11 C12 1.387(3)
C11 C1 1.502(3)
C31 C32 1.537(3)
C31 C34 1.538(3)
C31 C33 1.544(3)
C16 C15 1.377(3)
C6 C1 1.401(3)
C6 C7 1.420(3)
C8 C7 1.371(3)
C8 H8 0.9500
C15 C14 1.380(4)
C12 C13 1.385(3)
C13 C14 1.371(4)
C1 C2 1.392(3)
C5 C4 1.422(3)
C5 C21 1.510(3)
C33 C39 1.535(3)
C33 H33A 0.9900
C33 H33B 0.9900
C32 C37 1.537(3)
C32 H32A 0.9900
C32 H32B 0.9900
C45 C44 1.381(4)
C45 H45 0.9500
C2 C3 1.422(3)
C34 C35 1.533(3)
C34 H34A 0.9900
C34 H34B 0.9900
C38 C39 1.533(3)
C38 C37 1.536(3)
C38 H38A 0.9900
C38 H38B 0.9900
C35 C36 1.530(3)
C35 C40 1.531(3)
C35 H35 1.0000
C39 C40 1.526(4)
C39 H39 1.0000
C7 H7 0.9500
C37 C36 1.528(4)
C37 H37 1.0000
C4 C3 1.357(4)
C4 H4 0.9500
C40 H40A 0.9900
C40 H40B 0.9900
C44 C43 1.370(4)
C44 H44 0.9500
C3 H3 0.9500
C36 H36A 0.9900
C36 H36B 0.9900
C21 C22 1.543(3)
C21 C24 1.545(3)
C21 C23 1.546(4)
C22 C27 1.527(4)
C22 H22A 0.9900
C22 H22B 0.9900
C23 C29 1.533(4)
C23 H23A 0.9900
C23 H23B 0.9900
C41 C42 1.385(4)
C41 H41 0.9500
C24 C25 1.537(4)
C24 H24A 0.9900
C24 H24B 0.9900
C29 C28 1.527(4)
C29 C30 1.543(4)
C29 H29 1.0000
C26 C25 1.519(4)
C26 C27 1.528(4)
C26 H26A 0.9900
C26 H26B 0.9900
C27 C28 1.528(4)
C27 H27 1.0000
C25 C30 1.523(5)
C25 H25 1.0000
C43 C42 1.391(5)
C43 H43 0.9500
C42 H42 0.9500
C28 H28A 0.9900
C28 H28B 0.9900
C30 H30A 0.9900
C30 H30B 0.9900

loop_
_geom_torsion_atom_site_label_1
_geom_torsion_atom_site_label_2
_geom_torsion_atom_site_label_3
_geom_torsion_atom_site_label_4
_geom_torsion
C6 N2 C9 C8 -0.2(2)
Ni1 N2 C9 C8 155.92(17)
C6 N2 C9 C31 177.62(19)
Ni1 N2 C9 C31 -26.2(3)
N2 C9 C31 C32 167.93(19)
C8 C9 C31 C32 -14.7(3)
N2 C9 C31 C34 -71.5(3)
C8 C9 C31 C34 105.9(3)
N2 C9 C31 C33 47.4(3)
C8 C9 C31 C33 -135.2(2)
C12 C11 C16 F5 177.7(2)
C1 C11 C16 F5 -5.2(3)
C12 C11 C16 C15 -1.8(4)
C1 C11 C16 C15 175.3(2)
C9 N2 C6 C1 -175.4(2)
Ni1 N2 C6 C1 24.6(3)
C9 N2 C6 C7 0.7(2)
Ni1 N2 C6 C7 -159.25(15)
N2 C9 C8 C7 -0.3(3)
C31 C9 C8 C7 -178.0(2)
F5 C16 C15 F4 1.7(3)
C11 C16 C15 F4 -178.8(2)
F5 C16 C15 C14 -176.3(2)
C11 C16 C15 C14 3.2(4)
C16 C11 C12 F1 178.5(2)
C1 C11 C12 F1 1.5(4)
C16 C11 C12 C13 0.0(4)
C1 C11 C12 C13 -177.1(2)
F1 C12 C13 F2 2.1(4)
C11 C12 C13 F2 -179.4(2)
F1 C12 C13 C14 -178.2(2)
C11 C12 C13 C14 0.4(4)
N2 C6 C1 C2 3.6(4)
C7 C6 C1 C2 -171.7(2)
N2 C6 C1 C11 -179.71(19)
C7 C6 C1 C11 5.0(3)
C16 C11 C1 C2 -73.0(3)
C12 C11 C1 C2 104.0(3)
C16 C11 C1 C6 109.9(2)
C12 C11 C1 C6 -73.2(3)
C2 N1 C5 C4 0.7(3)
Ni1 N1 C5 C4 -169.18(18)
C2 N1 C5 C21 -175.8(2)
Ni1 N1 C5 C21 14.4(4)
C9 C31 C33 C39 -178.45(19)
C32 C31 C33 C39 59.3(2)
C34 C31 C33 C39 -58.4(2)
C9 C31 C32 C37 179.29(18)
C34 C31 C32 C37 58.2(2)
C33 C31 C32 C37 -59.0(2)
C41 N3 C45 C44 -0.4(4)
Ni1 N3 C45 C44 170.66(19)
C6 C1 C2 N1 -6.9(4)
C11 C1 C2 N1 176.3(2)
C6 C1 C2 C3 163.2(2)
C11 C1 C2 C3 -13.5(3)
C5 N1 C2 C1 169.8(2)
Ni1 N1 C2 C1 -17.7(3)
C5 N1 C2 C3 -1.7(3)
Ni1 N1 C2 C3 170.78(15)
C9 C31 C34 C35 179.41(18)
C32 C31 C34 C35 -58.5(2)
C33 C31 C34 C35 58.9(2)
C31 C34 C35 C36 59.3(3)
C31 C34 C35 C40 -60.3(3)
C37 C38 C39 C40 -59.3(2)
C37 C38 C39 C33 60.8(2)
C31 C33 C39 C40 59.8(2)
C31 C33 C39 C38 -60.5(2)
C9 C8 C7 C6 0.7(3)
N2 C6 C7 C8 -0.9(3)
C1 C6 C7 C8 174.9(2)
F2 C13 C14 F3 1.5(4)
C12 C13 C14 F3 -178.3(2)
F2 C13 C14 C15 -179.3(2)
C12 C13 C14 C15 0.9(4)
F4 C15 C14 F3 -1.5(4)
C16 C15 C14 F3 176.5(2)
F4 C15 C14 C13 179.3(2)
C16 C15 C14 C13 -2.7(4)
C39 C38 C37 C36 59.3(2)
C39 C38 C37 C32 -61.1(2)
C31 C32 C37 C36 -59.6(2)
C31 C32 C37 C38 60.6(2)
N1 C5 C4 C3 0.6(3)
C21 C5 C4 C3 177.0(2)
C38 C39 C40 C35 59.6(2)
C33 C39 C40 C35 -59.9(2)
C36 C35 C40 C39 -59.7(2)
C34 C35 C40 C39 59.9(3)
N3 C45 C44 C43 -0.7(4)
C5 C4 C3 C2 -1.6(3)
C1 C2 C3 C4 -169.4(2)
N1 C2 C3 C4 2.1(3)
C38 C37 C36 C35 -60.1(2)
C32 C37 C36 C35 59.9(2)
C40 C35 C36 C37 60.1(2)
C34 C35 C36 C37 -59.3(3)
N1 C5 C21 C22 39.6(3)
C4 C5 C21 C22 -136.3(3)
N1 C5 C21 C24 158.5(2)
C4 C5 C21 C24 -17.4(3)
N1 C5 C21 C23 -81.5(3)
C4 C5 C21 C23 102.6(3)
C5 C21 C22 C27 178.5(2)
C24 C21 C22 C27 58.6(3)
C23 C21 C22 C27 -58.3(3)
C5 C21 C23 C29 179.1(2)
C22 C21 C23 C29 57.7(3)
C24 C21 C23 C29 -59.6(3)
C45 N3 C41 C42 0.8(4)
Ni1 N3 C41 C42 -169.2(2)
C5 C21 C24 C25 -178.0(2)
C22 C21 C24 C25 -58.4(3)
C23 C21 C24 C25 59.2(3)
C21 C23 C29 C28 -59.4(3)
C21 C23 C29 C30 60.6(3)
C21 C22 C27 C26 -59.9(3)
C21 C22 C27 C28 60.3(3)
C25 C26 C27 C22 60.6(3)
C25 C26 C27 C28 -58.9(3)
C27 C26 C25 C30 59.8(3)
C27 C26 C25 C24 -60.3(3)
C21 C24 C25 C26 59.7(3)
C21 C24 C25 C30 -60.3(3)
C45 C44 C43 C42 1.4(4)
N3 C41 C42 C43 -0.2(5)
C44 C43 C42 C41 -0.9(5)
C23 C29 C28 C27 61.0(3)
C30 C29 C28 C27 -59.0(3)
C22 C27 C28 C29 -61.3(3)
C26 C27 C28 C29 58.4(3)
C26 C25 C30 C29 -60.1(3)
C24 C25 C30 C29 59.5(3)
C28 C29 C30 C25 60.0(3)
C23 C29 C30 C25 -59.9(3)
